data_1518150
loop_
_publ_author_name
'Kim, Soojin'
'Lee, Ga Ye'
'Baeg, Jin-Ook'
'Kim, Youngmee'
'Kim, Sung-Jin'
'Kim, Jinheung'

_publ_section_title
;
 Visible-Light-Driven Photoproduction of Hydrogen Using Rhodium Catalysts
 and Platinum Nanoparticles with Formate
;
_journal_issue 45
_journal_name_full 'The Journal of Physical Chemistry C'
_journal_page_first 25844
_journal_paper_doi 10.1021/jp504876w
_journal_volume 118
_journal_year 2014
_chemical_formula_sum 'C26 H39 Cl2 N2 O4 Rh'
_chemical_formula_weight 617.40
_chemical_name_systematic
; 
 ? 
;
_space_group_IT_number 14
_symmetry_cell_setting monoclinic
_symmetry_space_group_name_Hall '-P 2yn'
_symmetry_space_group_name_H-M 'P 1 21/n 1'
_atom_sites_solution_hydrogens geom
_atom_sites_solution_primary direct
_atom_sites_solution_secondary difmap
_audit_creation_method SHELXTL
_cell_angle_alpha 90.00
_cell_angle_beta 108.86(3)
_cell_angle_gamma 90.00
_cell_formula_units_Z 4
_cell_length_a 11.748(2)
_cell_length_b 15.892(3)
_cell_length_c 16.271(3)
_cell_measurement_temperature 170(2)
_cell_volume 2874.7(10)
_computing_cell_refinement 'SAINT (Bruker, 1997)'
_computing_data_collection 'SMART (Bruker, 1997)'
_computing_data_reduction SAINT
_computing_molecular_graphics 'Bruker SHELXTL'
_computing_publication_material 'Bruker SHELXTL'
_computing_structure_refinement 'SHELXL-97 (Sheldrick, 1997)'
_computing_structure_solution 'SHELXS-97 (Sheldrick, 1990)'
_diffrn_ambient_temperature 170(2)
_diffrn_measured_fraction_theta_full 0.987
_diffrn_measured_fraction_theta_max 0.987
_diffrn_measurement_device_type 'CCD area detector'
_diffrn_measurement_method 'phi and omega scans'
_diffrn_radiation_monochromator graphite
_diffrn_radiation_source 'fine-focus sealed tube'
_diffrn_radiation_type MoK\a
_diffrn_radiation_wavelength 0.71073
_diffrn_reflns_av_R_equivalents 0.0451
_diffrn_reflns_av_sigmaI/netI 0.0758
_diffrn_reflns_limit_h_max 14
_diffrn_reflns_limit_h_min -14
_diffrn_reflns_limit_k_max 19
_diffrn_reflns_limit_k_min -19
_diffrn_reflns_limit_l_max 11
_diffrn_reflns_limit_l_min -20
_diffrn_reflns_number 15338
_diffrn_reflns_theta_full 26.00
_diffrn_reflns_theta_max 26.00
_diffrn_reflns_theta_min 1.88
_exptl_absorpt_coefficient_mu 0.812
_exptl_absorpt_correction_T_max 0.9017
_exptl_absorpt_correction_T_min 0.8544
_exptl_absorpt_correction_type multi-scan
_exptl_absorpt_process_details '(SADABS; Bruker, 1997)'
_exptl_crystal_colour orange
_exptl_crystal_density_diffrn 1.427
_exptl_crystal_density_method 'not measured'
_exptl_crystal_description block
_exptl_crystal_F_000 1280
_exptl_crystal_size_max 0.20
_exptl_crystal_size_mid 0.18
_exptl_crystal_size_min 0.13
_refine_diff_density_max 1.055
_refine_diff_density_min -0.378
_refine_diff_density_rms 0.084
_refine_ls_extinction_method none
_refine_ls_goodness_of_fit_ref 1.059
_refine_ls_hydrogen_treatment constr
_refine_ls_matrix_type full
_refine_ls_number_parameters 327
_refine_ls_number_reflns 5586
_refine_ls_number_restraints 0
_refine_ls_restrained_S_all 1.059
_refine_ls_R_factor_all 0.0612
_refine_ls_R_factor_gt 0.0446
_refine_ls_shift/su_max 0.001
_refine_ls_shift/su_mean 0.000
_refine_ls_structure_factor_coef Fsqd
_refine_ls_weighting_details 'calc w=1/[\s^2^(Fo^2^)+(0.0406P)^2^+0.6987P] where P=(Fo^2^+2Fc^2^)/3'
_refine_ls_weighting_scheme calc
_refine_ls_wR_factor_gt 0.1071
_refine_ls_wR_factor_ref 0.1146
_reflns_number_gt 4341
_reflns_number_total 5586
_reflns_threshold_expression >2sigma(I)
_cod_data_source_file jp504876w_si_001.cif
_cod_data_source_block ym967sadp21n
_cod_depositor_comments
;
The following automatic conversions were performed:

'_symmetry_cell_setting' value 'Monoclinic' changed to 'monoclinic'
according to
/home/saulius/struct/COD-crude-data--automatic-downloads/rss-feeds/ACS/lib/dictionaries/cif_core.dic
dictionary named 'cif_core.dic' version 2.4.2 from 2011-04-26.

Automatic conversion script
Id: cif_fix_values 2827 2014-09-09 07:05:25Z andrius 

 Adding full bibliography for 1518150.cif.
;
_cod_original_sg_symbol_H-M P2(1)/n
_cod_database_code 1518150

loop_
_symmetry_equiv_pos_as_xyz
'x, y, z'
'-x+1/2, y+1/2, -z+1/2'
'-x, -y, -z'
'x-1/2, -y-1/2, z-1/2'

loop_
_atom_site_label
_atom_site_type_symbol
_atom_site_fract_x
_atom_site_fract_y
_atom_site_fract_z
_atom_site_U_iso_or_equiv
_atom_site_adp_type
_atom_site_occupancy
_atom_site_symmetry_multiplicity
_atom_site_calc_flag
_atom_site_refinement_flags
Rh1 Rh 0.91808(2) 0.318493(16) 0.820545(18) 0.03181(11) Uani 1 1 d .
Cl1 Cl 1.00184(8) 0.27142(6) 0.96974(6) 0.0426(2) Uani 1 1 d .
Cl2 Cl 0.39808(9) 0.32595(7) 0.80386(8) 0.0530(3) Uani 1 1 d .
N1 N 1.0414(2) 0.41835(18) 0.85408(19) 0.0347(7) Uani 1 1 d .
N2 N 0.8220(2) 0.41419(18) 0.86120(19) 0.0349(7) Uani 1 1 d .
O1 O 1.2686(2) 0.62351(16) 0.90247(18) 0.0427(6) Uani 1 1 d .
O2 O 0.6635(2) 0.61925(15) 0.93792(17) 0.0414(6) Uani 1 1 d .
C1 C 1.1558(3) 0.4141(2) 0.8510(2) 0.0368(8) Uani 1 1 d .
H1 H 1.1844 0.3619 0.8371 0.044 Uiso 1 1 calc R
C2 C 1.2307(3) 0.4822(2) 0.8673(2) 0.0391(9) Uani 1 1 d .
H2 H 1.3097 0.4770 0.8641 0.047 Uiso 1 1 calc R
C3 C 1.1908(3) 0.5596(2) 0.8888(2) 0.0330(8) Uani 1 1 d .
C4 C 1.0746(3) 0.5637(2) 0.8949(2) 0.0349(8) Uani 1 1 d .
H4 H 1.0451 0.6146 0.9111 0.042 Uiso 1 1 calc R
C5 C 1.0035(3) 0.4920(2) 0.8771(2) 0.0313(7) Uani 1 1 d .
C6 C 0.8794(3) 0.4897(2) 0.8828(2) 0.0297(7) Uani 1 1 d .
C7 C 0.8260(3) 0.5579(2) 0.9084(2) 0.0335(8) Uani 1 1 d .
H7 H 0.8679 0.6097 0.9231 0.040 Uiso 1 1 calc R
C8 C 0.7082(3) 0.5494(2) 0.9124(2) 0.0335(8) Uani 1 1 d .
C9 C 0.6503(3) 0.4727(2) 0.8920(2) 0.0371(8) Uani 1 1 d .
H9 H 0.5712 0.4650 0.8943 0.045 Uiso 1 1 calc R
C10 C 0.7112(3) 0.4075(2) 0.8679(2) 0.0400(9) Uani 1 1 d .
H10 H 0.6721 0.3544 0.8554 0.048 Uiso 1 1 calc R
C11 C 1.2281(4) 0.7061(2) 0.9205(3) 0.0493(10) Uani 1 1 d .
H11A H 1.1665 0.7273 0.8683 0.074 Uiso 1 1 calc R
H11B H 1.2964 0.7450 0.9373 0.074 Uiso 1 1 calc R
H11C H 1.1940 0.7015 0.9679 0.074 Uiso 1 1 calc R
C12 C 0.5457(3) 0.6139(3) 0.9470(3) 0.0469(10) Uani 1 1 d .
H12A H 0.4856 0.6038 0.8900 0.070 Uiso 1 1 calc R
H12B H 0.5272 0.6667 0.9711 0.070 Uiso 1 1 calc R
H12C H 0.5440 0.5674 0.9862 0.070 Uiso 1 1 calc R
C13 C 0.9752(3) 0.2135(2) 0.7600(2) 0.0376(8) Uani 1 1 d .
C14 C 0.9503(3) 0.2834(2) 0.7009(2) 0.0393(9) Uani 1 1 d .
C15 C 0.8262(3) 0.3068(2) 0.6822(2) 0.0401(9) Uani 1 1 d .
C16 C 0.7734(3) 0.2484(2) 0.7281(3) 0.0409(9) Uani 1 1 d .
C17 C 0.8634(4) 0.1913(2) 0.7748(3) 0.0390(9) Uani 1 1 d .
C18 C 1.0924(4) 0.1683(3) 0.7969(3) 0.0542(11) Uani 1 1 d .
H18A H 1.1558 0.1997 0.7834 0.081 Uiso 1 1 calc R
H18B H 1.0858 0.1119 0.7715 0.081 Uiso 1 1 calc R
H18C H 1.1123 0.1636 0.8601 0.081 Uiso 1 1 calc R
C19 C 1.0357(4) 0.3241(3) 0.6618(3) 0.0539(11) Uani 1 1 d .
H19A H 1.1184 0.3083 0.6953 0.081 Uiso 1 1 calc R
H19B H 1.0272 0.3854 0.6629 0.081 Uiso 1 1 calc R
H19C H 1.0176 0.3052 0.6016 0.081 Uiso 1 1 calc R
C20 C 0.7593(4) 0.3745(3) 0.6210(3) 0.0625(12) Uani 1 1 d .
H20A H 0.8161 0.4176 0.6157 0.094 Uiso 1 1 calc R
H20B H 0.6996 0.4001 0.6436 0.094 Uiso 1 1 calc R
H20C H 0.7185 0.3498 0.5639 0.094 Uiso 1 1 calc R
C21 C 0.6416(4) 0.2464(3) 0.7205(3) 0.0582(12) Uani 1 1 d .
H21A H 0.5963 0.2159 0.6677 0.087 Uiso 1 1 calc R
H21B H 0.6110 0.3040 0.7177 0.087 Uiso 1 1 calc R
H21C H 0.6321 0.2178 0.7713 0.087 Uiso 1 1 calc R
C22 C 0.8474(4) 0.1192(2) 0.8288(3) 0.0546(11) Uani 1 1 d .
H22A H 0.7734 0.1272 0.8433 0.082 Uiso 1 1 calc R
H22B H 0.9163 0.1164 0.8823 0.082 Uiso 1 1 calc R
H22C H 0.8419 0.0667 0.7962 0.082 Uiso 1 1 calc R
O1S O 0.4822(3) 0.4480(2) 0.6802(2) 0.0747(10) Uani 1 1 d .
H1S H 0.4373 0.4442 0.7111 0.112 Uiso 1 1 calc R
C1S C 0.4142(5) 0.4279(4) 0.5910(4) 0.0767(15) Uani 1 1 d .
H1S1 H 0.4475 0.4603 0.5521 0.092 Uiso 1 1 calc R
H1S2 H 0.4249 0.3673 0.5811 0.092 Uiso 1 1 calc R
C2S C 0.2871(6) 0.4455(4) 0.5678(5) 0.102(2) Uani 1 1 d .
H2S1 H 0.2554 0.4204 0.6110 0.153 Uiso 1 1 calc R
H2S2 H 0.2452 0.4215 0.5105 0.153 Uiso 1 1 calc R
H2S3 H 0.2745 0.5065 0.5661 0.153 Uiso 1 1 calc R
O2S O 0.5298(4) 0.1946(2) 0.9443(3) 0.0987(14) Uani 1 1 d .
H2S H 0.5012 0.2332 0.9083 0.148 Uiso 1 1 calc R
C3S C 0.4535(6) 0.1244(3) 0.9237(4) 0.0812(16) Uani 1 1 d .
H3S1 H 0.3719 0.1416 0.9222 0.097 Uiso 1 1 calc R
H3S2 H 0.4830 0.0816 0.9699 0.097 Uiso 1 1 calc R
C4S C 0.4461(7) 0.0865(4) 0.8398(4) 0.104(2) Uani 1 1 d .
H4S1 H 0.4097 0.1267 0.7931 0.157 Uiso 1 1 calc R
H4S2 H 0.3966 0.0355 0.8308 0.157 Uiso 1 1 calc R
H4S3 H 0.5271 0.0719 0.8397 0.157 Uiso 1 1 calc R

loop_
_atom_site_aniso_label
_atom_site_aniso_U_11
_atom_site_aniso_U_22
_atom_site_aniso_U_33
_atom_site_aniso_U_23
_atom_site_aniso_U_13
_atom_site_aniso_U_12
Rh1 0.02902(17) 0.02994(16) 0.03725(19) -0.00658(12) 0.01178(13) -0.00186(11)
Cl1 0.0472(5) 0.0402(5) 0.0390(5) -0.0019(4) 0.0122(4) -0.0020(4)
Cl2 0.0444(6) 0.0545(6) 0.0655(7) -0.0046(5) 0.0252(5) 0.0010(4)
N1 0.0337(16) 0.0364(16) 0.0350(17) -0.0041(13) 0.0126(14) 0.0008(12)
N2 0.0293(15) 0.0362(16) 0.0392(18) -0.0044(14) 0.0112(14) -0.0012(12)
O1 0.0299(13) 0.0413(14) 0.0584(18) -0.0019(13) 0.0164(12) -0.0055(11)
O2 0.0351(13) 0.0376(14) 0.0561(17) 0.0011(13) 0.0212(13) 0.0037(11)
C1 0.0287(18) 0.0382(19) 0.043(2) 0.0015(17) 0.0116(16) 0.0078(15)
C2 0.0282(18) 0.044(2) 0.046(2) 0.0011(18) 0.0130(17) 0.0011(16)
C3 0.0301(18) 0.0368(18) 0.0313(19) 0.0025(16) 0.0091(15) -0.0003(15)
C4 0.0320(18) 0.0367(19) 0.034(2) 0.0028(16) 0.0084(16) 0.0020(15)
C5 0.0297(17) 0.0361(18) 0.0267(18) -0.0010(15) 0.0072(15) 0.0021(14)
C6 0.0283(17) 0.0323(17) 0.0279(18) -0.0002(15) 0.0082(15) -0.0005(14)
C7 0.0334(18) 0.0334(18) 0.0317(19) 0.0024(15) 0.0080(16) -0.0003(14)
C8 0.0345(18) 0.0328(18) 0.034(2) 0.0048(15) 0.0125(16) 0.0064(15)
C9 0.0281(17) 0.046(2) 0.038(2) -0.0040(17) 0.0106(16) 0.0008(15)
C10 0.0330(19) 0.044(2) 0.043(2) -0.0098(18) 0.0135(17) -0.0089(16)
C11 0.045(2) 0.038(2) 0.067(3) -0.003(2) 0.021(2) -0.0083(17)
C12 0.037(2) 0.050(2) 0.060(3) 0.004(2) 0.024(2) 0.0076(17)
C13 0.045(2) 0.0340(19) 0.033(2) -0.0101(16) 0.0119(17) 0.0039(16)
C14 0.042(2) 0.041(2) 0.034(2) -0.0112(17) 0.0114(17) 0.0000(16)
C15 0.047(2) 0.0335(19) 0.035(2) -0.0090(16) 0.0074(18) 0.0026(16)
C16 0.039(2) 0.038(2) 0.044(2) -0.0202(18) 0.0099(18) -0.0054(16)
C17 0.052(2) 0.0283(18) 0.038(2) -0.0126(16) 0.0168(19) -0.0054(16)
C18 0.055(3) 0.049(2) 0.057(3) 0.000(2) 0.017(2) 0.018(2)
C19 0.064(3) 0.057(3) 0.050(3) -0.008(2) 0.030(2) -0.006(2)
C20 0.064(3) 0.058(3) 0.052(3) -0.001(2) 0.000(2) 0.009(2)
C21 0.043(2) 0.058(3) 0.070(3) -0.034(2) 0.014(2) -0.010(2)
C22 0.072(3) 0.038(2) 0.055(3) -0.006(2) 0.022(2) -0.010(2)
O1S 0.081(2) 0.064(2) 0.067(2) 0.0041(19) 0.0084(19) -0.0123(19)
C1S 0.094(4) 0.071(3) 0.066(4) 0.001(3) 0.026(3) 0.000(3)
C2S 0.092(4) 0.082(4) 0.118(6) -0.009(4) 0.015(4) 0.009(3)
O2S 0.115(3) 0.072(3) 0.077(3) 0.003(2) -0.014(2) -0.024(2)
C3S 0.101(4) 0.069(3) 0.064(4) -0.004(3) 0.014(3) -0.009(3)
C4S 0.169(7) 0.074(4) 0.070(4) -0.016(3) 0.039(4) -0.010(4)

loop_
_atom_type_symbol
_atom_type_description
_atom_type_scat_dispersion_real
_atom_type_scat_dispersion_imag
_atom_type_scat_source
C C 0.0033 0.0016 'International Tables Vol C Tables 4.2.6.8 and 6.1.1.4'
H H 0.0000 0.0000 'International Tables Vol C Tables 4.2.6.8 and 6.1.1.4'
N N 0.0061 0.0033 'International Tables Vol C Tables 4.2.6.8 and 6.1.1.4'
O O 0.0106 0.0060 'International Tables Vol C Tables 4.2.6.8 and 6.1.1.4'
Cl Cl 0.1484 0.1585 'International Tables Vol C Tables 4.2.6.8 and 6.1.1.4'
Rh Rh -1.1178 0.9187 'International Tables Vol C Tables 4.2.6.8 and 6.1.1.4'

loop_
_geom_angle_atom_site_label_1
_geom_angle_atom_site_label_2
_geom_angle_atom_site_label_3
_geom_angle
N1 Rh1 N2 76.65(11)
N1 Rh1 C13 114.49(13)
N2 Rh1 C13 166.85(13)
N1 Rh1 C15 113.89(13)
N2 Rh1 C15 104.38(13)
C13 Rh1 C15 65.35(14)
N1 Rh1 C14 96.98(13)
N2 Rh1 C14 136.64(13)
C13 Rh1 C14 38.82(14)
C15 Rh1 C14 38.72(14)
N1 Rh1 C16 152.33(14)
N2 Rh1 C16 101.93(12)
C13 Rh1 C16 64.94(14)
C15 Rh1 C16 39.00(14)
C14 Rh1 C16 64.70(14)
N1 Rh1 C17 153.29(13)
N2 Rh1 C17 130.06(13)
C13 Rh1 C17 39.19(14)
C15 Rh1 C17 64.70(14)
C14 Rh1 C17 64.73(14)
C16 Rh1 C17 37.90(14)
N1 Rh1 Cl1 87.15(9)
N2 Rh1 Cl1 89.63(9)
C13 Rh1 Cl1 97.65(10)
C15 Rh1 Cl1 156.71(10)
C14 Rh1 Cl1 133.34(10)
C16 Rh1 Cl1 120.52(11)
C17 Rh1 Cl1 92.03(11)
C5 N1 C1 118.1(3)
C5 N1 Rh1 117.8(2)
C1 N1 Rh1 124.0(2)
C10 N2 C6 117.3(3)
C10 N2 Rh1 126.5(2)
C6 N2 Rh1 116.2(2)
C3 O1 C11 117.9(3)
C8 O2 C12 117.7(3)
N1 C1 C2 122.4(3)
N1 C1 H1 118.8
C2 C1 H1 118.8
C1 C2 C3 119.8(3)
C1 C2 H2 120.1
C3 C2 H2 120.1
O1 C3 C2 116.3(3)
O1 C3 C4 125.6(3)
C2 C3 C4 118.1(3)
C5 C4 C3 118.8(3)
C5 C4 H4 120.6
C3 C4 H4 120.6
N1 C5 C4 122.7(3)
N1 C5 C6 114.4(3)
C4 C5 C6 122.9(3)
N2 C6 C7 122.1(3)
N2 C6 C5 114.7(3)
C7 C6 C5 123.2(3)
C6 C7 C8 119.0(3)
C6 C7 H7 120.5
C8 C7 H7 120.5
O2 C8 C9 126.1(3)
O2 C8 C7 114.8(3)
C9 C8 C7 119.1(3)
C8 C9 C10 117.9(3)
C8 C9 H9 121.1
C10 C9 H9 121.1
N2 C10 C9 124.4(3)
N2 C10 H10 117.8
C9 C10 H10 117.8
O1 C11 H11A 109.5
O1 C11 H11B 109.5
H11A C11 H11B 109.5
O1 C11 H11C 109.5
H11A C11 H11C 109.5
H11B C11 H11C 109.5
O2 C12 H12A 109.5
O2 C12 H12B 109.5
H12A C12 H12B 109.5
O2 C12 H12C 109.5
H12A C12 H12C 109.5
H12B C12 H12C 109.5
C14 C13 C17 107.4(3)
C14 C13 C18 127.0(4)
C17 C13 C18 125.5(4)
C14 C13 Rh1 71.4(2)
C17 C13 Rh1 71.38(19)
C18 C13 Rh1 124.8(3)
C13 C14 C15 108.3(3)
C13 C14 C19 126.8(4)
C15 C14 C19 124.9(4)
C13 C14 Rh1 69.8(2)
C15 C14 Rh1 70.4(2)
C19 C14 Rh1 127.2(3)
C14 C15 C16 107.4(3)
C14 C15 C20 127.0(4)
C16 C15 C20 125.4(4)
C14 C15 Rh1 70.9(2)
C16 C15 Rh1 70.9(2)
C20 C15 Rh1 127.3(3)
C17 C16 C15 108.5(3)
C17 C16 C21 126.7(4)
C15 C16 C21 124.7(4)
C17 C16 Rh1 71.1(2)
C15 C16 Rh1 70.1(2)
C21 C16 Rh1 128.1(3)
C16 C17 C13 108.3(3)
C16 C17 C22 126.5(4)
C13 C17 C22 125.2(4)
C16 C17 Rh1 70.99(19)
C13 C17 Rh1 69.43(19)
C22 C17 Rh1 126.2(3)
C13 C18 H18A 109.5
C13 C18 H18B 109.5
H18A C18 H18B 109.5
C13 C18 H18C 109.5
H18A C18 H18C 109.5
H18B C18 H18C 109.5
C14 C19 H19A 109.5
C14 C19 H19B 109.5
H19A C19 H19B 109.5
C14 C19 H19C 109.5
H19A C19 H19C 109.5
H19B C19 H19C 109.5
C15 C20 H20A 109.5
C15 C20 H20B 109.5
H20A C20 H20B 109.5
C15 C20 H20C 109.5
H20A C20 H20C 109.5
H20B C20 H20C 109.5
C16 C21 H21A 109.5
C16 C21 H21B 109.5
H21A C21 H21B 109.5
C16 C21 H21C 109.5
H21A C21 H21C 109.5
H21B C21 H21C 109.5
C17 C22 H22A 109.5
C17 C22 H22B 109.5
H22A C22 H22B 109.5
C17 C22 H22C 109.5
H22A C22 H22C 109.5
H22B C22 H22C 109.5
C1S O1S H1S 109.5
C2S C1S O1S 114.1(5)
C2S C1S H1S1 108.7
O1S C1S H1S1 108.7
C2S C1S H1S2 108.7
O1S C1S H1S2 108.7
H1S1 C1S H1S2 107.6
C1S C2S H2S1 109.5
C1S C2S H2S2 109.5
H2S1 C2S H2S2 109.5
C1S C2S H2S3 109.5
H2S1 C2S H2S3 109.5
H2S2 C2S H2S3 109.5
C3S O2S H2S 109.5
O2S C3S C4S 113.0(5)
O2S C3S H3S1 109.0
C4S C3S H3S1 109.0
O2S C3S H3S2 109.0
C4S C3S H3S2 109.0
H3S1 C3S H3S2 107.8
C3S C4S H4S1 109.5
C3S C4S H4S2 109.5
H4S1 C4S H4S2 109.5
C3S C4S H4S3 109.5
H4S1 C4S H4S3 109.5
H4S2 C4S H4S3 109.5

loop_
_geom_bond_atom_site_label_1
_geom_bond_atom_site_label_2
_geom_bond_distance
Rh1 N1 2.098(3)
Rh1 N2 2.123(3)
Rh1 C13 2.152(3)
Rh1 C15 2.166(4)
Rh1 C14 2.173(4)
Rh1 C16 2.177(4)
Rh1 C17 2.178(3)
Rh1 Cl1 2.4241(12)
N1 C5 1.348(4)
N1 C1 1.362(4)
N2 C10 1.345(4)
N2 C6 1.365(4)
O1 C3 1.337(4)
O1 C11 1.458(5)
O2 C8 1.350(4)
O2 C12 1.442(4)
C1 C2 1.365(5)
C1 H1 0.9500
C2 C3 1.401(5)
C2 H2 0.9500
C3 C4 1.402(5)
C4 C5 1.386(5)
C4 H4 0.9500
C5 C6 1.491(4)
C6 C7 1.383(5)
C7 C8 1.412(5)
C7 H7 0.9500
C8 C9 1.383(5)
C9 C10 1.386(5)
C9 H9 0.9500
C10 H10 0.9500
C11 H11A 0.9800
C11 H11B 0.9800
C11 H11C 0.9800
C12 H12A 0.9800
C12 H12B 0.9800
C12 H12C 0.9800
C13 C14 1.437(5)
C13 C17 1.453(5)
C13 C18 1.496(5)
C14 C15 1.439(5)
C14 C19 1.498(5)
C15 C16 1.450(5)
C15 C20 1.503(6)
C16 C17 1.414(5)
C16 C21 1.514(5)
C17 C22 1.492(5)
C18 H18A 0.9800
C18 H18B 0.9800
C18 H18C 0.9800
C19 H19A 0.9800
C19 H19B 0.9800
C19 H19C 0.9800
C20 H20A 0.9800
C20 H20B 0.9800
C20 H20C 0.9800
C21 H21A 0.9800
C21 H21B 0.9800
C21 H21C 0.9800
C22 H22A 0.9800
C22 H22B 0.9800
C22 H22C 0.9800
O1S C1S 1.447(6)
O1S H1S 0.8400
C1S C2S 1.444(8)
C1S H1S1 0.9900
C1S H1S2 0.9900
C2S H2S1 0.9800
C2S H2S2 0.9800
C2S H2S3 0.9800
O2S C3S 1.402(6)
O2S H2S 0.8400
C3S C4S 1.468(8)
C3S H3S1 0.9900
C3S H3S2 0.9900
C4S H4S1 0.9800
C4S H4S2 0.9800
C4S H4S3 0.9800

loop_
_geom_torsion_atom_site_label_1
_geom_torsion_atom_site_label_2
_geom_torsion_atom_site_label_3
_geom_torsion_atom_site_label_4
_geom_torsion
N2 Rh1 N1 C5 -4.7(2)
C13 Rh1 N1 C5 167.9(2)
C15 Rh1 N1 C5 95.3(3)
C14 Rh1 N1 C5 131.7(3)
C16 Rh1 N1 C5 85.6(4)
C17 Rh1 N1 C5 176.1(3)
Cl1 Rh1 N1 C5 -95.0(2)
N2 Rh1 N1 C1 177.7(3)
C13 Rh1 N1 C1 -9.7(3)
C15 Rh1 N1 C1 -82.2(3)
C14 Rh1 N1 C1 -45.9(3)
C16 Rh1 N1 C1 -92.0(4)
C17 Rh1 N1 C1 -1.4(5)
Cl1 Rh1 N1 C1 87.4(3)
N1 Rh1 N2 C10 -176.3(3)
C13 Rh1 N2 C10 34.8(7)
C15 Rh1 N2 C10 72.0(3)
C14 Rh1 N2 C10 97.7(3)
C16 Rh1 N2 C10 32.0(3)
C17 Rh1 N2 C10 3.2(4)
Cl1 Rh1 N2 C10 -89.1(3)
N1 Rh1 N2 C6 3.4(2)
C13 Rh1 N2 C6 -145.5(5)
C15 Rh1 N2 C6 -108.2(3)
C14 Rh1 N2 C6 -82.6(3)
C16 Rh1 N2 C6 -148.2(3)
C17 Rh1 N2 C6 -177.1(2)
Cl1 Rh1 N2 C6 90.6(2)
C5 N1 C1 C2 -2.4(5)
Rh1 N1 C1 C2 175.2(3)
N1 C1 C2 C3 0.6(6)
C11 O1 C3 C2 176.8(3)
C11 O1 C3 C4 -3.8(5)
C1 C2 C3 O1 -179.0(3)
C1 C2 C3 C4 1.6(5)
O1 C3 C4 C5 178.7(3)
C2 C3 C4 C5 -1.9(5)
C1 N1 C5 C4 2.0(5)
Rh1 N1 C5 C4 -175.7(3)
C1 N1 C5 C6 -177.2(3)
Rh1 N1 C5 C6 5.2(4)
C3 C4 C5 N1 0.1(5)
C3 C4 C5 C6 179.2(3)
C10 N2 C6 C7 -1.8(5)
Rh1 N2 C6 C7 178.5(3)
C10 N2 C6 C5 177.9(3)
Rh1 N2 C6 C5 -1.9(4)
N1 C5 C6 N2 -2.1(4)
C4 C5 C6 N2 178.8(3)
N1 C5 C6 C7 177.6(3)
C4 C5 C6 C7 -1.6(5)
N2 C6 C7 C8 0.0(5)
C5 C6 C7 C8 -179.6(3)
C12 O2 C8 C9 1.6(5)
C12 O2 C8 C7 -177.4(3)
C6 C7 C8 O2 -179.9(3)
C6 C7 C8 C9 1.0(5)
O2 C8 C9 C10 -179.2(3)
C7 C8 C9 C10 -0.3(5)
C6 N2 C10 C9 2.6(5)
Rh1 N2 C10 C9 -177.7(3)
C8 C9 C10 N2 -1.6(6)
N1 Rh1 C13 C14 -69.3(2)
N2 Rh1 C13 C14 77.2(6)
C15 Rh1 C13 C14 37.0(2)
C16 Rh1 C13 C14 80.1(2)
C17 Rh1 C13 C14 116.5(3)
Cl1 Rh1 C13 C14 -159.7(2)
N1 Rh1 C13 C17 174.1(2)
N2 Rh1 C13 C17 -39.4(7)
C15 Rh1 C13 C17 -79.6(2)
C14 Rh1 C13 C17 -116.5(3)
C16 Rh1 C13 C17 -36.4(2)
Cl1 Rh1 C13 C17 83.8(2)
N1 Rh1 C13 C18 53.3(4)
N2 Rh1 C13 C18 -160.2(5)
C15 Rh1 C13 C18 159.6(4)
C14 Rh1 C13 C18 122.6(4)
C16 Rh1 C13 C18 -157.3(4)
C17 Rh1 C13 C18 -120.9(4)
Cl1 Rh1 C13 C18 -37.1(3)
C17 C13 C14 C15 2.6(4)
C18 C13 C14 C15 179.8(4)
Rh1 C13 C14 C15 -60.1(3)
C17 C13 C14 C19 -175.3(4)
C18 C13 C14 C19 1.9(6)
Rh1 C13 C14 C19 122.0(4)
C17 C13 C14 Rh1 62.7(2)
C18 C13 C14 Rh1 -120.1(4)
N1 Rh1 C14 C13 120.9(2)
N2 Rh1 C14 C13 -161.2(2)
C15 Rh1 C14 C13 -119.1(3)
C16 Rh1 C14 C13 -80.8(2)
C17 Rh1 C14 C13 -38.7(2)
Cl1 Rh1 C14 C13 28.2(3)
N1 Rh1 C14 C15 -120.0(2)
N2 Rh1 C14 C15 -42.0(3)
C13 Rh1 C14 C15 119.1(3)
C16 Rh1 C14 C15 38.3(2)
C17 Rh1 C14 C15 80.4(2)
Cl1 Rh1 C14 C15 147.35(18)
N1 Rh1 C14 C19 -0.5(4)
N2 Rh1 C14 C19 77.4(4)
C13 Rh1 C14 C19 -121.4(4)
C15 Rh1 C14 C19 119.4(4)
C16 Rh1 C14 C19 157.8(4)
C17 Rh1 C14 C19 -160.1(4)
Cl1 Rh1 C14 C19 -93.2(4)
C13 C14 C15 C16 -2.1(4)
C19 C14 C15 C16 175.9(3)
Rh1 C14 C15 C16 -61.9(2)
C13 C14 C15 C20 -177.5(4)
C19 C14 C15 C20 0.5(6)
Rh1 C14 C15 C20 122.8(4)
C13 C14 C15 Rh1 59.7(2)
C19 C14 C15 Rh1 -122.3(4)
N1 Rh1 C15 C14 70.1(2)
N2 Rh1 C15 C14 151.7(2)
C13 Rh1 C15 C14 -37.1(2)
C16 Rh1 C15 C14 -117.0(3)
C17 Rh1 C15 C14 -80.5(2)
Cl1 Rh1 C15 C14 -83.0(3)
N1 Rh1 C15 C16 -172.83(18)
N2 Rh1 C15 C16 -91.3(2)
C13 Rh1 C15 C16 80.0(2)
C14 Rh1 C15 C16 117.0(3)
C17 Rh1 C15 C16 36.6(2)
Cl1 Rh1 C15 C16 34.1(4)
N1 Rh1 C15 C20 -52.3(4)
N2 Rh1 C15 C20 29.2(4)
C13 Rh1 C15 C20 -159.5(4)
C14 Rh1 C15 C20 -122.5(5)
C16 Rh1 C15 C20 120.5(4)
C17 Rh1 C15 C20 157.1(4)
Cl1 Rh1 C15 C20 154.6(3)
C14 C15 C16 C17 0.8(4)
C20 C15 C16 C17 176.3(4)
Rh1 C15 C16 C17 -61.0(2)
C14 C15 C16 C21 -174.9(3)
C20 C15 C16 C21 0.5(6)
Rh1 C15 C16 C21 123.2(3)
C14 C15 C16 Rh1 61.9(2)
C20 C15 C16 Rh1 -122.7(4)
N1 Rh1 C16 C17 133.0(3)
N2 Rh1 C16 C17 -143.1(2)
C13 Rh1 C16 C17 37.6(2)
C15 Rh1 C16 C17 118.7(3)
C14 Rh1 C16 C17 80.7(2)
Cl1 Rh1 C16 C17 -46.4(2)
N1 Rh1 C16 C15 14.2(4)
N2 Rh1 C16 C15 98.2(2)
C13 Rh1 C16 C15 -81.1(2)
C14 Rh1 C16 C15 -38.0(2)
C17 Rh1 C16 C15 -118.7(3)
Cl1 Rh1 C16 C15 -165.10(17)
N1 Rh1 C16 C21 -104.8(4)
N2 Rh1 C16 C21 -20.8(4)
C13 Rh1 C16 C21 159.9(4)
C15 Rh1 C16 C21 -119.0(5)
C14 Rh1 C16 C21 -157.1(4)
C17 Rh1 C16 C21 122.2(5)
Cl1 Rh1 C16 C21 75.9(4)
C15 C16 C17 C13 0.8(4)
C21 C16 C17 C13 176.4(3)
Rh1 C16 C17 C13 -59.6(2)
C15 C16 C17 C22 -178.1(3)
C21 C16 C17 C22 -2.5(6)
Rh1 C16 C17 C22 121.5(4)
C15 C16 C17 Rh1 60.4(2)
C21 C16 C17 Rh1 -123.9(4)
C14 C13 C17 C16 -2.1(4)
C18 C13 C17 C16 -179.4(3)
Rh1 C13 C17 C16 60.6(2)
C14 C13 C17 C22 176.8(3)
C18 C13 C17 C22 -0.4(6)
Rh1 C13 C17 C22 -120.5(4)
C14 C13 C17 Rh1 -62.7(2)
C18 C13 C17 Rh1 120.0(4)
N1 Rh1 C17 C16 -130.9(3)
N2 Rh1 C17 C16 50.2(3)
C13 Rh1 C17 C16 -119.0(3)
C15 Rh1 C17 C16 -37.6(2)
C14 Rh1 C17 C16 -80.6(2)
Cl1 Rh1 C17 C16 141.4(2)
N1 Rh1 C17 C13 -11.9(4)
N2 Rh1 C17 C13 169.1(2)
C15 Rh1 C17 C13 81.4(2)
C14 Rh1 C17 C13 38.3(2)
C16 Rh1 C17 C13 119.0(3)
Cl1 Rh1 C17 C13 -99.6(2)
N1 Rh1 C17 C22 107.3(4)
N2 Rh1 C17 C22 -71.6(4)
C13 Rh1 C17 C22 119.2(4)
C15 Rh1 C17 C22 -159.4(4)
C14 Rh1 C17 C22 157.6(4)
C16 Rh1 C17 C22 -121.8(4)
Cl1 Rh1 C17 C22 19.6(3)
